data_1553460
loop_
_publ_author_name
'Wang, Fei'
'Zhao, Liang'
'You, Jingsong'
'Wang, Mei-Xiang'

_publ_section_title
;
 Synthesis of trifluoromethylthiolated azacalix[1]arene[3]pyridines from
 the Cu(ii)-mediated direct trifluoromethylthiolation reaction of arenes
 via reactive arylcopper(iii) intermediates
;
_journal_issue 7
_journal_name_full 'Organic Chemistry Frontiers'
_journal_page_first 880
_journal_paper_doi 10.1039/C6QO00161K
_journal_volume 3
_journal_year 2016
_chemical_formula_moiety 'C26 H24 F3 N7 S, C H2 Cl2'
_chemical_formula_sum 'C27 H26 Cl2 F3 N7 S'
_chemical_formula_weight 608.51
_space_group_crystal_system orthorhombic
_space_group_IT_number 61
_space_group_name_Hall '-P 2ac 2ab'
_space_group_name_H-M_alt 'P b c a'
_atom_sites_solution_hydrogens geom
_audit_creation_date 2015-12-02
_audit_creation_method
;
Olex2 1.2
(compiled 2015.09.30 svn.r3233 for OlexSys, GUI svn.r5103)
;
_audit_update_record
;
2016-04-15 deposited with the CCDC.
2016-05-20 downloaded from the CCDC.
;
_cell_angle_alpha 90
_cell_angle_beta 90
_cell_angle_gamma 90
_cell_formula_units_Z 8
_cell_length_a 16.558(3)
_cell_length_b 17.307(4)
_cell_length_c 19.571(4)
_cell_measurement_reflns_used 15440
_cell_measurement_temperature 173.1500
_cell_measurement_theta_max 27.4600
_cell_measurement_theta_min 1.1766
_cell_volume 5608(2)
_computing_cell_refinement 'CrystalClear (Rigaku Inc., 2007)'
_computing_data_collection 'CrystalClear (Rigaku Inc., 2007)'
_computing_data_reduction 'CrystalClear (Rigaku Inc., 2007)'
_computing_molecular_graphics 'Olex2 (Dolomanov et al., 2013)'
_computing_publication_material 'Olex2 (Dolomanov et al., 2013)'
_computing_structure_refinement 'ShelXL (Sheldrick, 2013)'
_computing_structure_solution
;
 'XS (Sheldrick, 2013)'
;
_diffrn_ambient_temperature 173.1500
_diffrn_detector_area_resol_mean 28.5714
_diffrn_measured_fraction_theta_full 0.996
_diffrn_measured_fraction_theta_max 0.995
_diffrn_measurement_details
;
scan:
	Number of images: 360
	           Slice: -110.0000 - 70.0000
	     Image width: 0.5000
	        Exp time: 7.0000
	   Rotation axis: Omega
	           Omega: 0.0000
	             Chi: 45.0000
	             Phi: 270.0000
	             XTD: 45.1241
	          2theta: -19.7988
scan:
	Number of images: 300
	           Slice: -80.0000 - 70.0000
	     Image width: 0.5000
	        Exp time: 7.0000
	   Rotation axis: Omega
	           Omega: 0.0000
	             Chi: 45.0000
	             Phi: 90.0000
	             XTD: 45.1241
	          2theta: -19.7988
;
_diffrn_measurement_device
;
Saturn724+ (2x2 bin mode)
;
_diffrn_measurement_device_details
;
AFC10: Fixed Chi 2 circle
;
_diffrn_measurement_device_type 'Saturn724+ CCD'
_diffrn_measurement_method '\w scans at fixed \c = 45\%'
_diffrn_orient_matrix_type d*Trek
_diffrn_orient_matrix_UB_11 0.0448
_diffrn_orient_matrix_UB_12 -0.0074
_diffrn_orient_matrix_UB_13 0.0398
_diffrn_orient_matrix_UB_21 0.0017
_diffrn_orient_matrix_UB_22 0.0571
_diffrn_orient_matrix_UB_23 0.0087
_diffrn_orient_matrix_UB_31 -0.0342
_diffrn_orient_matrix_UB_32 -0.0047
_diffrn_orient_matrix_UB_33 0.0377
_diffrn_radiation_detector CCD
_diffrn_radiation_monochromator 'Graphite Monochromator'
_diffrn_radiation_type MoK\a
_diffrn_radiation_wavelength 0.71073
_diffrn_reflns_av_R_equivalents 0.0483
_diffrn_reflns_av_unetI/netI 0.0340
_diffrn_reflns_Laue_measured_fraction_full 0.996
_diffrn_reflns_Laue_measured_fraction_max 0.995
_diffrn_reflns_limit_h_max 21
_diffrn_reflns_limit_h_min -21
_diffrn_reflns_limit_k_max 22
_diffrn_reflns_limit_k_min -22
_diffrn_reflns_limit_l_max 25
_diffrn_reflns_limit_l_min -25
_diffrn_reflns_number 37998
_diffrn_reflns_point_group_measured_fraction_full 0.996
_diffrn_reflns_point_group_measured_fraction_max 0.995
_diffrn_reflns_theta_full 26.000
_diffrn_reflns_theta_max 27.459
_diffrn_reflns_theta_min 1.995
_diffrn_source 'Sealed Tube'
_diffrn_source_current 30.0000
_diffrn_source_power 1.5000
_diffrn_source_voltage 50.0000
_exptl_absorpt_coefficient_mu 0.358
_exptl_absorpt_correction_T_max 1.0000
_exptl_absorpt_correction_T_min 0.7445
_exptl_absorpt_correction_type multi-scan
_exptl_absorpt_process_details 'CrystalClear (Rigaku Inc., 2007)'
_exptl_crystal_colour colorless
_exptl_crystal_density_diffrn 1.441
_exptl_crystal_description block
_exptl_crystal_F_000 2512
_exptl_crystal_size_max 0.48
_exptl_crystal_size_mid 0.44
_exptl_crystal_size_min 0.26
_refine_diff_density_max 0.820
_refine_diff_density_min -0.874
_refine_diff_density_rms 0.102
_refine_ls_extinction_method none
_refine_ls_goodness_of_fit_ref 1.243
_refine_ls_hydrogen_treatment constr
_refine_ls_matrix_type full
_refine_ls_number_parameters 405
_refine_ls_number_reflns 6385
_refine_ls_number_restraints 86
_refine_ls_restrained_S_all 1.248
_refine_ls_R_factor_all 0.0947
_refine_ls_R_factor_gt 0.0895
_refine_ls_shift/su_max 0.001
_refine_ls_shift/su_mean 0.000
_refine_ls_structure_factor_coef Fsqd
_refine_ls_weighting_details 'w=1/[\s^2^(Fo^2^)+(0.0904P)^2^+9.5479P] where P=(Fo^2^+2Fc^2^)/3'
_refine_ls_weighting_scheme calc
_refine_ls_wR_factor_gt 0.2241
_refine_ls_wR_factor_ref 0.2349
_reflns_Friedel_coverage 0.000
_reflns_number_gt 6224
_reflns_number_total 6385
_reflns_threshold_expression 'I > 2\s(I)'
_cod_data_source_file c6qo00161k2.cif
_cod_data_source_block sa4447
_cod_original_cell_volume 5608.3(19)
_cod_database_code 1553460
_shelxl_version_number 2013-4
_shelx_space_group_comment
;
The symmetry employed for this shelxl refinement is uniquely defined
by the following loop, which should always be used as a source of
symmetry information in preference to the above space-group names.
They are only intended as comments.
;
_diffrn_number_total 7032
_olex2_refinement_description
;
1. Fixed Uiso
 At 1.2 times of:
  All C(H) groups, All C(H,H,H,H) groups
 At 1.5 times of:
  All C(H,H,H) groups
2. Restrained distances
 F2-C1 = F2A-C1 = F3-C1 = F3A-C1 = F1-C1 = F1A-C1
 1.34 with sigma of 0.01
 Cl2-C27 = Cl2A-C27
 1.74 with sigma of 0.01
3. Uiso/Uaniso restraints and constraints
F1 \\sim F2 \\sim F3 \\sim F2A \\sim F1A \\sim F3A: within 1.7A with sigma of
0.02 and sigma for terminal atoms of 0.04
Cl2 \\sim Cl2A: within 1.7A with sigma of 0.02 and sigma for terminal atoms of
0.04
Uanis(F1A) \\sim Ueq, Uanis(F1) \\sim Ueq, Uanis(F3A) \\sim Ueq, Uanis(F3)
\\sim Ueq, Uanis(F2A) \\sim Ueq, Uanis(F2) \\sim Ueq: with sigma of 0.01 and
sigma for terminal atoms of 0.02
Uanis(Cl2) \\sim Ueq, Uanis(Cl2A) \\sim Ueq: with sigma of 0.01 and sigma for
terminal atoms of 0.02
4. Others
 Sof(F2A)=1-FVAR(1)
 Sof(F2)=FVAR(1)
 Sof(F3A)=1-FVAR(2)
 Sof(F3)=FVAR(2)
 Sof(F1A)=1-FVAR(3)
 Sof(F1)=FVAR(3)
 Sof(H27C)=Sof(H27D)=Sof(Cl2A)=1-FVAR(4)
 Sof(H27A)=Sof(H27B)=Sof(Cl2)=FVAR(4)
5.a Secondary CH2 refined with riding coordinates:
 C27(H27A,H27B), C27(H27C,H27D)
5.b Aromatic/amide H refined with riding coordinates:
 C4(H4), C5(H5), C6(H6), C10(H10), C11(H11), C12(H12), C17(H17), C18(H18),
 C19(H19), C22(H22), C23(H23), C24(H24)
5.c Idealised Me refined as rotating group:
 C8(H8A,H8B,H8C), C14(H14A,H14B,H14C), C20(H20A,H20B,H20C), C26(H26A,H26B,H26C)
;
_olex2_submission_special_instructions 'No special instructions were received'

loop_
_space_group_symop_operation_xyz
'x, y, z'
'-x+1/2, -y, z+1/2'
'-x, y+1/2, -z+1/2'
'x+1/2, -y+1/2, -z'
'-x, -y, -z'
'x-1/2, y, -z-1/2'
'x, -y-1/2, z-1/2'
'-x-1/2, y-1/2, z'

loop_
_atom_site_label
_atom_site_type_symbol
_atom_site_fract_x
_atom_site_fract_y
_atom_site_fract_z
_atom_site_U_iso_or_equiv
_atom_site_adp_type
_atom_site_occupancy
_atom_site_site_symmetry_order
_atom_site_calc_flag
_atom_site_refinement_flags_posn
_atom_site_refinement_flags_adp
_atom_site_refinement_flags_occupancy
_atom_site_disorder_assembly
_atom_site_disorder_group
S1 S 0.96838(5) 0.20841(5) 0.38938(4) 0.0360(2) Uani 1 1 d . . . . .
N1 N 0.90534(16) 0.33130(17) 0.49044(14) 0.0314(6) Uani 1 1 d . . . . .
N2 N 0.95951(16) 0.41195(16) 0.40937(14) 0.0303(6) Uani 1 1 d . . . . .
N3 N 1.0258(2) 0.49181(19) 0.33406(16) 0.0422(7) Uani 1 1 d . . . . .
N4 N 1.12894(19) 0.40152(17) 0.31094(14) 0.0352(6) Uani 1 1 d . . . . .
N5 N 1.2218(2) 0.30231(18) 0.28676(16) 0.0451(8) Uani 1 1 d . . . . .
N6 N 1.17069(17) 0.21606(16) 0.36559(14) 0.0297(6) Uani 1 1 d . . . . .
N7 N 1.12083(18) 0.13919(15) 0.45112(15) 0.0332(6) Uani 1 1 d . . . . .
C1 C 0.8887(2) 0.1487(2) 0.42051(18) 0.0413(8) Uani 1 1 d D . . . .
C2 C 1.01574(18) 0.24012(18) 0.46560(15) 0.0264(6) Uani 1 1 d . . . . .
C3 C 0.98490(18) 0.30260(18) 0.50316(16) 0.0265(6) Uani 1 1 d . . . . .
C4 C 1.0293(2) 0.3320(2) 0.55715(18) 0.0329(7) Uani 1 1 d . . . . .
H4 H 1.0094 0.3738 0.5818 0.039 Uiso 1 1 calc R . . . .
C5 C 1.1030(2) 0.2999(2) 0.57498(18) 0.0352(7) Uani 1 1 d . . . . .
H5 H 1.1325 0.3204 0.6111 0.042 Uiso 1 1 calc R . . . .
C6 C 1.1325(2) 0.2373(2) 0.53877(17) 0.0327(7) Uani 1 1 d . . . . .
H6 H 1.1816 0.2155 0.5513 0.039 Uiso 1 1 calc R . . . .
C7 C 1.09009(19) 0.20646(17) 0.48410(16) 0.0277(6) Uani 1 1 d . . . . .
C8 C 0.8444(2) 0.3148(2) 0.54269(19) 0.0389(8) Uani 1 1 d . . . . .
H8A H 0.8643 0.2755 0.5730 0.058 Uiso 1 1 calc GR . . . .
H8B H 0.7958 0.2970 0.5211 0.058 Uiso 1 1 calc GR . . . .
H8C H 0.8333 0.3609 0.5682 0.058 Uiso 1 1 calc GR . . . .
C9 C 0.89350(19) 0.38906(18) 0.44325(16) 0.0285(6) Uani 1 1 d . . . . .
C10 C 0.8170(2) 0.4223(2) 0.43169(19) 0.0362(8) Uani 1 1 d . . . . .
H10 H 0.7714 0.4061 0.4555 0.043 Uiso 1 1 calc R . . . .
C11 C 0.8135(2) 0.4804(2) 0.3829(2) 0.0419(9) Uani 1 1 d . . . . .
H11 H 0.7639 0.5034 0.3736 0.050 Uiso 1 1 calc R . . . .
C12 C 0.8800(2) 0.5050(2) 0.34794(19) 0.0399(8) Uani 1 1 d . . . . .
H12 H 0.8765 0.5439 0.3153 0.048 Uiso 1 1 calc R . . . .
C13 C 0.9540(2) 0.46919(19) 0.36329(17) 0.0332(7) Uani 1 1 d . . . . .
C14 C 1.0288(3) 0.5377(3) 0.2718(2) 0.0550(11) Uani 1 1 d . . . . .
H14A H 0.9863 0.5217 0.2416 0.083 Uiso 1 1 calc GR . . . .
H14B H 1.0801 0.5303 0.2498 0.083 Uiso 1 1 calc GR . . . .
H14C H 1.0220 0.5913 0.2830 0.083 Uiso 1 1 calc GR . . . .
C15 C 1.0979(2) 0.45222(19) 0.35498(17) 0.0320(7) Uani 1 1 d . . . . .
C16 C 1.1930(2) 0.36153(19) 0.33157(17) 0.0340(7) Uani 1 1 d . . . . .
C17 C 1.2297(2) 0.3719(2) 0.39470(18) 0.0353(7) Uani 1 1 d . . . . .
H17 H 1.2756 0.3440 0.4066 0.042 Uiso 1 1 calc R . . . .
C18 C 1.1966(2) 0.4244(2) 0.43903(18) 0.0354(7) Uani 1 1 d . . . . .
H18 H 1.2193 0.4322 0.4819 0.042 Uiso 1 1 calc R . . . .
C19 C 1.1287(2) 0.46577(19) 0.41930(18) 0.0341(7) Uani 1 1 d . . . . .
H19 H 1.1049 0.5015 0.4485 0.041 Uiso 1 1 calc R . . . .
C20 C 1.2308(4) 0.3216(3) 0.2145(2) 0.0670(15) Uani 1 1 d . . . . .
H20A H 1.1837 0.3048 0.1899 0.100 Uiso 1 1 calc GR . . . .
H20B H 1.2776 0.2961 0.1964 0.100 Uiso 1 1 calc GR . . . .
H20C H 1.2368 0.3764 0.2096 0.100 Uiso 1 1 calc GR . . . .
C21 C 1.2104(2) 0.2261(2) 0.30657(17) 0.0356(7) Uani 1 1 d . . . . .
C22 C 1.2389(2) 0.1642(2) 0.26719(19) 0.0420(8) Uani 1 1 d . . . . .
H22 H 1.2658 0.1723 0.2261 0.050 Uiso 1 1 calc R . . . .
C23 C 1.2253(2) 0.0910(2) 0.29178(19) 0.0394(8) Uani 1 1 d . . . . .
H23 H 1.2442 0.0487 0.2671 0.047 Uiso 1 1 calc R . . . .
C24 C 1.1845(2) 0.07857(19) 0.35217(19) 0.0346(7) Uani 1 1 d . . . . .
H24 H 1.1744 0.0289 0.3683 0.042 Uiso 1 1 calc R . . . .
C25 C 1.15874(19) 0.14412(19) 0.38818(17) 0.0297(7) Uani 1 1 d . . . . .
C26 C 1.1003(2) 0.0644(2) 0.4802(2) 0.0437(9) Uani 1 1 d . . . . .
H26A H 1.0619 0.0389 0.4511 0.066 Uiso 1 1 calc GR . . . .
H26B H 1.0772 0.0716 0.5247 0.066 Uiso 1 1 calc GR . . . .
H26C H 1.1481 0.0334 0.4838 0.066 Uiso 1 1 calc GR . . . .
F1 F 0.8178(4) 0.1860(7) 0.4150(8) 0.080(3) Uani 0.60(4) 1 d D U P A 1
F2 F 0.8950(4) 0.1264(6) 0.4850(3) 0.067(2) Uani 0.77(2) 1 d D U P A 1
F3 F 0.905(3) 0.0756(8) 0.403(2) 0.075(9) Uani 0.14(2) 1 d D U P A 1
Cl1 Cl 0.96810(14) 0.11481(10) 0.63893(9) 0.0993(6) Uani 1 1 d . . . . .
C27 C 0.9664(5) 0.1589(3) 0.7182(3) 0.089(2) Uani 1 1 d D . . . .
H27A H 1.0204 0.1581 0.7375 0.107 Uiso 0.817(16) 1 calc R . P B 1
H27B H 0.9312 0.1300 0.7484 0.107 Uiso 0.817(16) 1 calc R . P B 1
H27C H 0.9138 0.1504 0.7386 0.107 Uiso 0.183(16) 1 calc R . P B 2
H27D H 1.0061 0.1339 0.7471 0.107 Uiso 0.183(16) 1 calc R . P B 2
Cl2 Cl 0.9330(4) 0.25344(16) 0.71323(12) 0.0823(14) Uani 0.817(16) 1 d D U P B 1
F2A F 0.9207(14) 0.0928(13) 0.4596(18) 0.076(7) Uani 0.23(2) 1 d D U P A 2
Cl2A Cl 0.985(2) 0.2558(6) 0.7176(7) 0.093(6) Uani 0.183(16) 1 d D U P B 2
F1A F 0.8220(9) 0.1825(8) 0.4430(17) 0.087(6) Uani 0.40(4) 1 d D U P A 2
F3A F 0.8706(4) 0.0952(5) 0.3754(4) 0.081(2) Uani 0.86(2) 1 d D U P A 2

loop_
_atom_site_aniso_label
_atom_site_aniso_U_11
_atom_site_aniso_U_22
_atom_site_aniso_U_33
_atom_site_aniso_U_23
_atom_site_aniso_U_13
_atom_site_aniso_U_12
S1 0.0399(5) 0.0420(5) 0.0262(4) -0.0004(3) -0.0036(3) -0.0076(4)
N1 0.0233(12) 0.0385(15) 0.0325(14) 0.0032(12) 0.0018(10) 0.0013(11)
N2 0.0331(14) 0.0263(13) 0.0314(13) -0.0003(11) -0.0045(11) 0.0016(11)
N3 0.0464(17) 0.0390(17) 0.0413(17) 0.0168(14) -0.0054(14) -0.0013(14)
N4 0.0455(16) 0.0319(14) 0.0280(13) 0.0058(11) -0.0007(12) -0.0096(13)
N5 0.068(2) 0.0365(16) 0.0305(15) 0.0005(12) 0.0154(15) 0.0010(15)
N6 0.0331(14) 0.0280(13) 0.0278(13) -0.0022(11) 0.0016(11) 0.0034(11)
N7 0.0418(15) 0.0200(12) 0.0379(15) 0.0022(11) 0.0067(12) 0.0022(11)
C1 0.0357(18) 0.048(2) 0.0404(19) -0.0076(17) -0.0037(15) -0.0104(16)
C2 0.0280(14) 0.0268(15) 0.0244(14) 0.0034(12) -0.0011(11) -0.0037(12)
C3 0.0255(14) 0.0270(15) 0.0271(14) 0.0051(12) 0.0004(11) -0.0009(11)
C4 0.0345(16) 0.0299(16) 0.0341(16) -0.0024(13) 0.0011(13) 0.0001(13)
C5 0.0322(16) 0.0394(18) 0.0340(17) -0.0054(14) -0.0092(13) -0.0018(14)
C6 0.0284(15) 0.0341(17) 0.0354(17) 0.0062(14) -0.0049(13) 0.0036(13)
C7 0.0279(14) 0.0239(14) 0.0312(15) 0.0056(12) 0.0012(12) -0.0007(12)
C8 0.0311(16) 0.045(2) 0.0410(19) 0.0003(16) 0.0055(14) -0.0029(15)
C9 0.0294(15) 0.0272(15) 0.0288(15) -0.0069(12) -0.0048(12) 0.0028(12)
C10 0.0285(15) 0.0372(18) 0.0429(19) -0.0088(15) -0.0073(14) 0.0066(14)
C11 0.0360(18) 0.0409(19) 0.049(2) -0.0121(17) -0.0174(16) 0.0131(15)
C12 0.050(2) 0.0281(16) 0.0420(19) 0.0009(14) -0.0168(16) 0.0075(15)
C13 0.0407(18) 0.0284(16) 0.0304(16) -0.0014(13) -0.0076(13) 0.0043(13)
C14 0.074(3) 0.045(2) 0.045(2) 0.0221(19) -0.003(2) 0.000(2)
C15 0.0363(17) 0.0261(15) 0.0336(16) 0.0074(13) 0.0013(13) -0.0053(13)
C16 0.0430(18) 0.0279(16) 0.0312(16) 0.0052(13) 0.0068(14) -0.0057(14)
C17 0.0337(17) 0.0317(16) 0.0404(18) 0.0005(14) 0.0006(14) -0.0038(14)
C18 0.0370(17) 0.0338(17) 0.0353(17) -0.0007(14) -0.0041(14) -0.0112(14)
C19 0.0389(17) 0.0250(15) 0.0385(18) -0.0052(13) 0.0005(14) -0.0072(13)
C20 0.114(4) 0.051(3) 0.036(2) 0.0075(19) 0.025(2) 0.004(3)
C21 0.0397(18) 0.0362(18) 0.0308(16) -0.0039(14) 0.0011(14) -0.0010(14)
C22 0.048(2) 0.047(2) 0.0316(17) -0.0115(16) 0.0044(15) 0.0014(17)
C23 0.0376(18) 0.0397(19) 0.0408(18) -0.0156(15) -0.0053(15) 0.0066(15)
C24 0.0350(17) 0.0259(15) 0.0430(18) -0.0075(14) -0.0070(14) 0.0047(13)
C25 0.0268(15) 0.0298(16) 0.0327(16) -0.0024(13) -0.0057(12) -0.0006(12)
C26 0.050(2) 0.0237(16) 0.057(2) 0.0058(16) 0.0079(18) -0.0003(15)
F1 0.027(3) 0.132(7) 0.082(6) 0.002(5) -0.008(3) 0.009(3)
F2 0.065(3) 0.085(5) 0.051(2) 0.016(3) -0.004(2) -0.041(3)
F3 0.110(16) 0.039(10) 0.076(15) -0.031(9) 0.003(13) -0.023(10)
Cl1 0.1407(17) 0.0765(10) 0.0807(11) -0.0176(8) -0.0049(10) 0.0096(10)
C27 0.120(5) 0.086(4) 0.060(3) 0.012(3) -0.011(3) 0.039(4)
Cl2 0.140(4) 0.0629(11) 0.0437(9) 0.0006(7) -0.0137(13) 0.0213(15)
F2A 0.083(10) 0.067(10) 0.077(13) 0.036(9) -0.027(9) -0.025(8)
Cl2A 0.165(17) 0.058(5) 0.055(5) 0.008(4) 0.010(8) 0.001(7)
F1A 0.073(7) 0.069(7) 0.120(13) -0.037(7) 0.057(7) -0.023(5)
F3A 0.070(3) 0.092(4) 0.082(4) -0.046(3) 0.009(3) -0.045(3)

loop_
_atom_type_symbol
_atom_type_description
_atom_type_scat_dispersion_real
_atom_type_scat_dispersion_imag
_atom_type_scat_source
C C 0.0033 0.0016 'International Tables Vol C Tables 4.2.6.8 and 6.1.1.4'
H H 0.0000 0.0000 'International Tables Vol C Tables 4.2.6.8 and 6.1.1.4'
Cl Cl 0.1484 0.1585 'International Tables Vol C Tables 4.2.6.8 and 6.1.1.4'
F F 0.0171 0.0103 'International Tables Vol C Tables 4.2.6.8 and 6.1.1.4'
N N 0.0061 0.0033 'International Tables Vol C Tables 4.2.6.8 and 6.1.1.4'
S S 0.1246 0.1234 'International Tables Vol C Tables 4.2.6.8 and 6.1.1.4'

loop_
_geom_angle_atom_site_label_1
_geom_angle_atom_site_label_2
_geom_angle_atom_site_label_3
_geom_angle
C2 S1 C1 102.66(15)
C3 N1 C8 116.4(3)
C9 N1 C3 120.1(3)
C9 N1 C8 120.9(3)
C9 N2 C13 119.7(3)
C13 N3 C14 122.2(3)
C13 N3 C15 117.6(3)
C15 N3 C14 118.1(3)
C16 N4 C15 117.0(3)
C16 N5 C20 117.6(3)
C21 N5 C16 117.6(3)
C21 N5 C20 120.1(3)
C25 N6 C21 118.6(3)
C7 N7 C26 117.8(3)
C25 N7 C7 120.9(3)
C25 N7 C26 120.6(3)
F1 C1 S1 110.0(6)
F2 C1 S1 115.9(3)
F2 C1 F1 106.6(8)
F2 C1 F3 87(2)
F3 C1 S1 108.2(15)
F3 C1 F1 128(2)
F2A C1 S1 108.7(10)
F1A C1 S1 118.3(7)
F1A C1 F2A 117(2)
F3A C1 S1 110.3(3)
F3A C1 F2A 87.9(16)
F3A C1 F1A 110.2(11)
C3 C2 S1 121.2(2)
C3 C2 C7 120.1(3)
C7 C2 S1 118.3(2)
C2 C3 N1 120.8(3)
C4 C3 N1 119.6(3)
C4 C3 C2 119.3(3)
C3 C4 H4 119.6
C3 C4 C5 120.8(3)
C5 C4 H4 119.6
C4 C5 H5 120.1
C6 C5 C4 119.7(3)
C6 C5 H5 120.1
C5 C6 H6 119.4
C5 C6 C7 121.2(3)
C7 C6 H6 119.4
C2 C7 N7 122.2(3)
C6 C7 N7 118.9(3)
C6 C7 C2 118.8(3)
N1 C8 H8A 109.5
N1 C8 H8B 109.5
N1 C8 H8C 109.5
H8A C8 H8B 109.5
H8A C8 H8C 109.5
H8B C8 H8C 109.5
N1 C9 C10 122.2(3)
N2 C9 N1 115.6(3)
N2 C9 C10 122.3(3)
C9 C10 H10 121.8
C11 C10 C9 116.4(3)
C11 C10 H10 121.8
C10 C11 H11 118.8
C12 C11 C10 122.5(3)
C12 C11 H11 118.8
C11 C12 H12 121.3
C11 C12 C13 117.3(3)
C13 C12 H12 121.3
N2 C13 N3 115.5(3)
N2 C13 C12 121.9(3)
N3 C13 C12 122.6(3)
N3 C14 H14A 109.5
N3 C14 H14B 109.5
N3 C14 H14C 109.5
H14A C14 H14B 109.5
H14A C14 H14C 109.5
H14B C14 H14C 109.5
N4 C15 N3 116.8(3)
N4 C15 C19 124.0(3)
C19 C15 N3 119.2(3)
N4 C16 N5 117.0(3)
N4 C16 C17 123.5(3)
C17 C16 N5 119.5(3)
C16 C17 H17 120.9
C18 C17 C16 118.3(3)
C18 C17 H17 120.9
C17 C18 H18 120.3
C17 C18 C19 119.3(3)
C19 C18 H18 120.3
C15 C19 C18 117.8(3)
C15 C19 H19 121.1
C18 C19 H19 121.1
N5 C20 H20A 109.5
N5 C20 H20B 109.5
N5 C20 H20C 109.5
H20A C20 H20B 109.5
H20A C20 H20C 109.5
H20B C20 H20C 109.5
N5 C21 C22 121.8(3)
N6 C21 N5 115.5(3)
N6 C21 C22 122.7(3)
C21 C22 H22 121.4
C23 C22 C21 117.2(3)
C23 C22 H22 121.4
C22 C23 H23 119.2
C22 C23 C24 121.6(3)
C24 C23 H23 119.2
C23 C24 H24 121.5
C23 C24 C25 117.0(3)
C25 C24 H24 121.5
N6 C25 N7 114.8(3)
N6 C25 C24 122.9(3)
N7 C25 C24 122.3(3)
N7 C26 H26A 109.5
N7 C26 H26B 109.5
N7 C26 H26C 109.5
H26A C26 H26B 109.5
H26A C26 H26C 109.5
H26B C26 H26C 109.5
Cl1 C27 H27A 109.2
Cl1 C27 H27B 109.2
Cl1 C27 H27C 108.5
Cl1 C27 H27D 108.5
Cl1 C27 Cl2 111.9(3)
H27A C27 H27B 107.9
H27C C27 H27D 107.5
Cl2 C27 H27A 109.2
Cl2 C27 H27B 109.2
Cl2A C27 Cl1 115.2(5)
Cl2A C27 H27C 108.5
Cl2A C27 H27D 108.5

loop_
_geom_bond_atom_site_label_1
_geom_bond_atom_site_label_2
_geom_bond_distance
S1 C1 1.783(4)
S1 C2 1.772(3)
N1 C3 1.430(4)
N1 C8 1.464(4)
N1 C9 1.375(4)
N2 C9 1.338(4)
N2 C13 1.343(4)
N3 C13 1.377(5)
N3 C14 1.455(5)
N3 C15 1.435(5)
N4 C15 1.333(5)
N4 C16 1.329(5)
N5 C16 1.431(5)
N5 C20 1.461(5)
N5 C21 1.388(5)
N6 C21 1.341(4)
N6 C25 1.336(4)
N7 C7 1.425(4)
N7 C25 1.385(4)
N7 C26 1.454(4)
C1 F1 1.344(7)
C1 F2 1.324(5)
C1 F3 1.336(10)
C1 F2A 1.343(9)
C1 F1A 1.325(8)
C1 F3A 1.314(5)
C2 C3 1.404(4)
C2 C7 1.409(4)
C3 C4 1.384(5)
C4 H4 0.9300
C4 C5 1.385(5)
C5 H5 0.9300
C5 C6 1.384(5)
C6 H6 0.9300
C6 C7 1.386(5)
C8 H8A 0.9600
C8 H8B 0.9600
C8 H8C 0.9600
C9 C10 1.409(4)
C10 H10 0.9300
C10 C11 1.388(6)
C11 H11 0.9300
C11 C12 1.364(6)
C12 H12 0.9300
C12 C13 1.405(5)
C14 H14A 0.9600
C14 H14B 0.9600
C14 H14C 0.9600
C15 C19 1.379(5)
C16 C17 1.389(5)
C17 H17 0.9300
C17 C18 1.371(5)
C18 H18 0.9300
C18 C19 1.386(5)
C19 H19 0.9300
C20 H20A 0.9600
C20 H20B 0.9600
C20 H20C 0.9600
C21 C22 1.402(5)
C22 H22 0.9300
C22 C23 1.374(6)
C23 H23 0.9300
C23 C24 1.379(5)
C24 H24 0.9300
C24 C25 1.402(5)
C26 H26A 0.9600
C26 H26B 0.9600
C26 H26C 0.9600
Cl1 C27 1.728(6)
C27 H27A 0.9700
C27 H27B 0.9700
C27 H27C 0.9700
C27 H27D 0.9700
C27 Cl2 1.730(6)
C27 Cl2A 1.707(8)

loop_
_geom_torsion_atom_site_label_1
_geom_torsion_atom_site_label_2
_geom_torsion_atom_site_label_3
_geom_torsion_atom_site_label_4
_geom_torsion
S1 C2 C3 N1 14.4(4)
S1 C2 C3 C4 -171.5(2)
S1 C2 C7 N7 -11.6(4)
S1 C2 C7 C6 172.1(2)
N1 C3 C4 C5 173.3(3)
N1 C9 C10 C11 179.7(3)
N2 C9 C10 C11 0.1(5)
N3 C15 C19 C18 177.5(3)
N4 C15 C19 C18 0.5(5)
N4 C16 C17 C18 2.3(5)
N5 C16 C17 C18 -174.4(3)
N5 C21 C22 C23 179.2(4)
N6 C21 C22 C23 -0.7(6)
C1 S1 C2 C3 -82.0(3)
C1 S1 C2 C7 104.5(3)
C2 S1 C1 F1 104.5(7)
C2 S1 C1 F2 -16.4(6)
C2 S1 C1 F3 -112(2)
C2 S1 C1 F2A -57.2(19)
C2 S1 C1 F1A 79.8(18)
C2 S1 C1 F3A -152.1(6)
C2 C3 C4 C5 -0.8(5)
C3 N1 C9 N2 3.3(4)
C3 N1 C9 C10 -176.3(3)
C3 C2 C7 N7 174.9(3)
C3 C2 C7 C6 -1.4(4)
C3 C4 C5 C6 -0.5(5)
C4 C5 C6 C7 0.9(5)
C5 C6 C7 N7 -176.3(3)
C5 C6 C7 C2 0.0(5)
C7 N7 C25 N6 6.4(4)
C7 N7 C25 C24 -175.3(3)
C7 C2 C3 N1 -172.3(3)
C7 C2 C3 C4 1.8(5)
C8 N1 C3 C2 108.0(4)
C8 N1 C3 C4 -66.1(4)
C8 N1 C9 N2 164.1(3)
C8 N1 C9 C10 -15.5(5)
C9 N1 C3 C2 -90.3(4)
C9 N1 C3 C4 95.6(4)
C9 N2 C13 N3 176.3(3)
C9 N2 C13 C12 -1.7(5)
C9 C10 C11 C12 -0.4(5)
C10 C11 C12 C13 -0.2(5)
C11 C12 C13 N2 1.3(5)
C11 C12 C13 N3 -176.5(3)
C13 N2 C9 N1 -178.6(3)
C13 N2 C9 C10 1.0(5)
C13 N3 C15 N4 105.1(4)
C13 N3 C15 C19 -72.2(4)
C14 N3 C13 N2 163.7(3)
C14 N3 C13 C12 -18.3(6)
C14 N3 C15 N4 -58.8(5)
C14 N3 C15 C19 123.9(4)
C15 N3 C13 N2 0.5(5)
C15 N3 C13 C12 178.5(3)
C15 N4 C16 N5 174.5(3)
C15 N4 C16 C17 -2.2(5)
C16 N4 C15 N3 -176.3(3)
C16 N4 C15 C19 0.8(5)
C16 N5 C21 N6 2.0(5)
C16 N5 C21 C22 -177.9(4)
C16 C17 C18 C19 -0.8(5)
C17 C18 C19 C15 -0.4(5)
C20 N5 C16 N4 46.6(5)
C20 N5 C16 C17 -136.5(4)
C20 N5 C21 N6 -153.3(4)
C20 N5 C21 C22 26.8(6)
C21 N5 C16 N4 -109.3(4)
C21 N5 C16 C17 67.6(5)
C21 N6 C25 N7 176.9(3)
C21 N6 C25 C24 -1.4(5)
C21 C22 C23 C24 0.9(6)
C22 C23 C24 C25 -1.3(5)
C23 C24 C25 N6 1.5(5)
C23 C24 C25 N7 -176.6(3)
C25 N6 C21 N5 -179.0(3)
C25 N6 C21 C22 0.9(5)
C25 N7 C7 C2 79.5(4)
C25 N7 C7 C6 -104.2(4)
C26 N7 C7 C2 -91.1(4)
C26 N7 C7 C6 85.1(4)
C26 N7 C25 N6 176.8(3)
C26 N7 C25 C24 -5.0(5)
